data_4077663
loop_
_publ_author_name
'Carmona, Daniel'
'Ferrer, Joaquina'
'Arilla, Jos\'e M.'
'Reyes, Josefa'
'Lahoz, Fernando J.'
'Elipe, Sergio'
'Modrego, F. Javier'
'Oro, Luis A.'

_publ_section_title
;
 Synthesis, Characterization, and Theoretical Studies on Heterobinuclear
 (p-cymene)Os(\m-pz)2M (M = Ir, Rh; Hpz = Pyrazole) Complexes
;
_journal_issue 5
_journal_name_full Organometallics
_journal_page_first 798
_journal_paper_doi 10.1021/om990624h
_journal_volume 19
_journal_year 2000
_chemical_formula_moiety 'C18 H20 I Ir N4 O2 Os'
_chemical_formula_structural '[(C10 H14) Os (C3 H3 N2)2 Rh I (C O)2]'
_chemical_formula_sum 'C18 H20 I Ir N4 O2 Os'
_chemical_formula_weight 833.68
_chemical_name_systematic
;
 iodo-dicarbonyl-(eta$6!-p-cymene)-bis-(mu!2$-pyrazolyl-N,N')-
 iridium(i)-osmium(ii)
;
_space_group_IT_number 19
_symmetry_cell_setting orthorhombic
_symmetry_space_group_name_Hall 'P 2ac 2ab'
_symmetry_space_group_name_H-M 'P 21 21 21'
_atom_sites_solution_hydrogens geom
_atom_sites_solution_primary direct
_atom_sites_solution_secondary difmap
_audit_creation_method SHELXL-97
_cell_angle_alpha 90.00
_cell_angle_beta 90.00
_cell_angle_gamma 90.00
_cell_formula_units_Z 4
_cell_length_a 9.5321(11)
_cell_length_b 12.7061(15)
_cell_length_c 17.9660(13)
_cell_measurement_reflns_used 56
_cell_measurement_temperature 200.0(2)
_cell_measurement_theta_max 19.1
_cell_measurement_theta_min 12.85
_cell_volume 2176.0(4)
_computing_cell_refinement 'DIF4 (Stoe)'
_computing_data_collection 'DIF4 (Stoe)'
_computing_data_reduction 'REDU4 (Stoe)'
_computing_molecular_graphics 'XP, SHELXTL v.5 (Siemens)'
_computing_publication_material 'CIFTAB (Sheldrick, 1997)'
_computing_structure_refinement 'SHELXL-97 (Sheldrick, 1997)'
_computing_structure_solution 'SHELXS-97 (Sheldrick, 1997)'
_diffrn_ambient_temperature 200.0(2)
_diffrn_measured_fraction_theta_full 1.000
_diffrn_measured_fraction_theta_max 1.000
_diffrn_measurement_device 'four-circle diffractometer'
_diffrn_measurement_device_type 'Siemens-Stoe AED2'
_diffrn_measurement_method '\w/2\q scans'
_diffrn_radiation_monochromator graphite
_diffrn_radiation_source 'normal focus Mo sealed tube'
_diffrn_radiation_type MoK\a
_diffrn_radiation_wavelength 0.71073
_diffrn_reflns_av_R_equivalents 0.0265
_diffrn_reflns_av_sigmaI/netI 0.0573
_diffrn_reflns_limit_h_max 1
_diffrn_reflns_limit_h_min -11
_diffrn_reflns_limit_k_max 0
_diffrn_reflns_limit_k_min -15
_diffrn_reflns_limit_l_max 21
_diffrn_reflns_limit_l_min -21
_diffrn_reflns_number 4755
_diffrn_reflns_theta_full 24.98
_diffrn_reflns_theta_max 24.98
_diffrn_reflns_theta_min 1.96
_diffrn_standards_decay_% 'no decay'
_diffrn_standards_interval_time 55
_diffrn_standards_number 3
_exptl_absorpt_coefficient_mu 13.381
_exptl_absorpt_correction_T_max 1.000
_exptl_absorpt_correction_T_min 0.349
_exptl_absorpt_correction_type refdelf
_exptl_absorpt_process_details
;
 Data corrected with the program DIFABS.
 The correction carried out by this program is based on the following
 correction factors: max. absorption correction factor 1.271, and
 min. absorption correction factor 0.751.
 (N. Walker, D. Stuart, Acta Crystallogr., Sect. A, 39, 158 (1983))
;
_exptl_crystal_colour red
_exptl_crystal_density_diffrn 2.545
_exptl_crystal_density_meas ?
_exptl_crystal_density_method 'not measured'
_exptl_crystal_description 'irregular block'
_exptl_crystal_F_000 1512
_exptl_crystal_size_max 0.17
_exptl_crystal_size_mid 0.15
_exptl_crystal_size_min 0.10
_refine_diff_density_max 0.896
_refine_diff_density_min -0.714
_refine_diff_density_rms 0.174
_refine_ls_abs_structure_details 'Flack H D (1983), Acta Cryst. A39, 876-881'
_refine_ls_abs_structure_Flack 0.001(10)
_refine_ls_extinction_method none
_refine_ls_goodness_of_fit_ref 1.015
_refine_ls_hydrogen_treatment mixed
_refine_ls_matrix_type full
_refine_ls_number_parameters 250
_refine_ls_number_reflns 3832
_refine_ls_number_restraints 75
_refine_ls_restrained_S_all 1.011
_refine_ls_R_factor_all 0.0465
_refine_ls_R_factor_gt 0.0321
_refine_ls_shift/su_max 0.001
_refine_ls_shift/su_mean 0.000
_refine_ls_structure_factor_coef Fsqd
_refine_ls_weighting_details 'calc w=3D1/[\s^2^(Fo^2^)+(0.0160P)^2^+0.0000P] where P=3D(Fo^2^+2Fc^2^)/3'
_refine_ls_weighting_scheme calc
_refine_ls_wR_factor_gt 0.0471
_refine_ls_wR_factor_ref 0.0498
_reflns_number_gt 3263
_reflns_number_total 3832
_reflns_threshold_expression >2sigma(I)
_cod_data_source_file om990624h.cif
_cod_data_source_block compound10
_cod_depositor_comments
;
The following automatic conversions were performed:

'_exptl_crystal_density_meas' value 'not measured' was changed to '?'
- the value is perceived as not measured.

Automatic conversion script
Id: cif_fix_values 3008 2015-01-20 13:52:24Z robertas 
;
_cod_database_code 4077663

loop_
_symmetry_equiv_pos_as_xyz
'x, y, z'
'-x+1/2, -y, z+1/2'
'x+1/2, -y+1/2, -z'
'-x, y+1/2, -z+1/2'

loop_
_atom_site_label
_atom_site_type_symbol
_atom_site_fract_x
_atom_site_fract_y
_atom_site_fract_z
_atom_site_U_iso_or_equiv
_atom_site_adp_type
_atom_site_occupancy
_atom_site_calc_flag
_atom_site_refinement_flags
Os Os -0.46554(5) -0.02819(3) -0.45713(2) 0.01835(10) Uani 1 d .
Ir Ir -0.28341(5) 0.06350(3) -0.36032(2) 0.01967(10) Uani 1 d .
I I -0.03439(9) 0.09611(6) -0.27956(4) 0.03139(19) Uani 1 d .
N1 N -0.2677(9) -0.0146(7) -0.5056(4) 0.022(2) Uani 1 d .
N2 N -0.1768(8) 0.0334(7) -0.4584(4) 0.025(2) Uani 1 d .
C1 C -0.1985(11) -0.0279(8) -0.5708(5) 0.026(2) Uani 1 d U
H1 H -0.2368 -0.0579 -0.6147 0.042(13) Uiso 1 calc R
C2 C -0.0656(11) 0.0087(9) -0.5632(5) 0.032(3) Uani 1 d U
H2 H 0.0060 0.0076 -0.6000 0.042(13) Uiso 1 calc R
C3 C -0.0542(11) 0.0477(9) -0.4922(5) 0.027(2) Uani 1 d U
H3 H 0.0268 0.0794 -0.4711 0.042(13) Uiso 1 calc R
N3 N -0.3689(9) -0.1418(7) -0.3938(4) 0.0210(19) Uani 1 d U
N4 N -0.2752(10) -0.0949(7) -0.3445(4) 0.0268(18) Uani 1 d U
C4 C -0.3693(12) -0.2467(8) -0.3808(6) 0.025(3) Uani 1 d U
H4 H -0.4219 -0.2975 -0.4078 0.042(13) Uiso 1 calc R
C5 C -0.2798(13) -0.2678(9) -0.3213(5) 0.030(3) Uani 1 d U
H5 H -0.2635 -0.3342 -0.2986 0.042(13) Uiso 1 calc R
C6 C -0.2183(12) -0.1706(8) -0.3018(5) 0.022(2) Uani 1 d U
H6 H -0.1486 -0.1604 -0.2647 0.042(13) Uiso 1 calc R
C7 C -0.5748(11) 0.0621(9) -0.5443(5) 0.031(3) Uani 1 d .
C8 C -0.5824(10) -0.0476(9) -0.5604(5) 0.028(3) Uani 1 d .
H8 H -0.5529 -0.0723 -0.6078 0.045(16) Uiso 1 calc R
C9 C -0.6333(12) -0.1213(9) -0.5070(5) 0.026(3) Uani 1 d .
H9 H -0.6363 -0.1941 -0.5190 0.045(16) Uiso 1 calc R
C10 C -0.6803(11) -0.0862(8) -0.4350(5) 0.024(3) Uani 1 d .
C11 C -0.6738(10) 0.0207(9) -0.4208(5) 0.025(3) Uani 1 d U
H11 H -0.7059 0.0460 -0.3740 0.045(16) Uiso 1 calc R
C12 C -0.6203(11) 0.0949(9) -0.4740(5) 0.027(3) Uani 1 d U
H12 H -0.6158 0.1674 -0.4612 0.045(16) Uiso 1 calc R
C13 C -0.5157(13) 0.1370(9) -0.6001(5) 0.040(3) Uani 1 d .
H13A H -0.5842 0.1483 -0.6400 0.045(12) Uiso 1 calc R
H13B H -0.4294 0.1075 -0.6212 0.045(12) Uiso 1 calc R
H13C H -0.4947 0.2042 -0.5758 0.045(12) Uiso 1 calc R
C14 C -0.7318(12) -0.1693(9) -0.3804(5) 0.024(3) Uani 1 d U
H14 H -0.6792 -0.2359 -0.3905 0.045(16) Uiso 1 calc R
C15 C -0.8875(11) -0.1898(11) -0.3963(6) 0.041(4) Uani 1 d .
H15A H -0.9392 -0.1231 -0.3944 0.045(12) Uiso 1 calc R
H15B H -0.9253 -0.2382 -0.3589 0.045(12) Uiso 1 calc R
H15C H -0.8976 -0.2210 -0.4459 0.045(12) Uiso 1 calc R
C16 C -0.7073(13) -0.1390(9) -0.2981(5) 0.039(3) Uani 1 d .
H16A H -0.6077 -0.1238 -0.2903 0.045(12) Uiso 1 calc R
H16B H -0.7358 -0.1975 -0.2660 0.045(12) Uiso 1 calc R
H16C H -0.7631 -0.0765 -0.2860 0.045(12) Uiso 1 calc R
C17 C -0.3222(11) 0.1989(9) -0.3906(5) 0.025(3) Uani 1 d U
O1 O -0.3502(10) 0.2814(7) -0.4122(5) 0.051(3) Uani 1 d .
C18 C -0.4064(12) 0.0736(9) -0.2803(6) 0.032(3) Uani 1 d U
O2 O -0.4829(9) 0.0783(7) -0.2325(4) 0.051(2) Uani 1 d .

loop_
_atom_site_aniso_label
_atom_site_aniso_U_11
_atom_site_aniso_U_22
_atom_site_aniso_U_33
_atom_site_aniso_U_23
_atom_site_aniso_U_13
_atom_site_aniso_U_12
Os 0.0180(2) 0.0189(2) 0.01811(17) 0.00143(18) -0.00078(19) 0.0004(2)
Ir 0.0208(2) 0.0189(2) 0.01936(17) -0.0010(2) -0.00179(18) 0.0011(2)
I 0.0303(4) 0.0319(5) 0.0320(3) -0.0051(3) -0.0106(4) -0.0010(4)
N1 0.020(5) 0.026(5) 0.019(4) -0.004(4) 0.002(4) -0.002(5)
N2 0.025(5) 0.025(5) 0.024(4) 0.000(4) -0.008(4) -0.004(4)
C1 0.034(4) 0.024(5) 0.020(4) -0.006(4) 0.002(4) 0.001(4)
C2 0.024(5) 0.040(6) 0.034(4) -0.002(4) 0.017(4) 0.001(4)
C3 0.018(5) 0.031(6) 0.031(4) 0.004(4) 0.003(4) -0.008(5)
N3 0.016(3) 0.023(3) 0.024(3) 0.001(3) 0.000(3) 0.003(3)
N4 0.028(4) 0.028(4) 0.025(4) 0.004(3) -0.006(4) -0.005(4)
C4 0.025(7) 0.011(5) 0.039(6) -0.005(4) 0.013(5) 0.003(5)
C5 0.037(7) 0.023(5) 0.032(5) 0.008(5) 0.000(6) 0.002(6)
C6 0.023(4) 0.024(4) 0.018(4) 0.004(3) -0.005(3) 0.004(4)
C7 0.027(6) 0.039(7) 0.029(5) 0.009(6) -0.010(5) 0.007(6)
C8 0.024(6) 0.041(9) 0.019(5) 0.002(5) -0.001(4) 0.004(6)
C9 0.027(7) 0.018(7) 0.033(6) -0.003(5) -0.007(5) -0.004(6)
C10 0.029(7) 0.017(7) 0.025(5) 0.002(4) -0.005(4) 0.004(5)
C11 0.020(6) 0.035(6) 0.021(5) -0.001(5) -0.009(4) 0.005(5)
C12 0.023(4) 0.027(5) 0.029(4) 0.003(4) -0.008(3) 0.005(4)
C13 0.041(8) 0.050(8) 0.029(6) 0.013(6) -0.005(6) 0.012(7)
C14 0.020(6) 0.016(6) 0.037(6) 0.001(4) 0.002(5) -0.005(5)
C15 0.017(7) 0.059(10) 0.048(7) 0.013(7) -0.008(6) 0.000(7)
C16 0.041(8) 0.047(8) 0.029(6) 0.012(6) 0.004(6) 0.008(8)
C17 0.018(5) 0.025(5) 0.032(4) -0.010(4) -0.007(4) -0.004(4)
O1 0.048(6) 0.027(5) 0.077(6) 0.015(5) -0.002(5) 0.002(5)
C18 0.042(5) 0.023(5) 0.030(4) -0.007(4) -0.007(4) 0.005(5)
O2 0.059(6) 0.066(6) 0.028(4) -0.004(4) 0.017(4) 0.027(6)

loop_
_atom_type_symbol
_atom_type_description
_atom_type_scat_dispersion_real
_atom_type_scat_dispersion_imag
_atom_type_scat_source
C C 0.0033 0.0016 'International Tables Vol C Tables 4.2.6.8 and 6.1.1.4'
H H 0.0000 0.0000 'International Tables Vol C Tables 4.2.6.8 and 6.1.1.4'
N N 0.0061 0.0033 'International Tables Vol C Tables 4.2.6.8 and 6.1.1.4'
O O 0.0106 0.0060 'International Tables Vol C Tables 4.2.6.8 and 6.1.1.4'
I I -0.4742 1.8119 'International Tables Vol C Tables 4.2.6.8 and 6.1.1.4'
Os Os -1.2165 7.6030 'International Tables Vol C Tables 4.2.6.8 and 6.1.1.4'
Ir Ir -1.4442 7.9887 'International Tables Vol C Tables 4.2.6.8 and 6.1.1.4'

loop_
_geom_angle_atom_site_label_1
_geom_angle_atom_site_label_2
_geom_angle_atom_site_label_3
_geom_angle
N3 Os N1 83.3(3)
N3 Os C12 152.5(3)
N1 Os C12 119.8(4)
N3 Os C8 128.4(4)
N1 Os C8 96.7(3)
C12 Os C8 67.4(4)
N3 Os C9 100.1(4)
N1 Os C9 122.5(3)
C12 Os C9 80.5(4)
C8 Os C9 38.2(4)
N3 Os C11 116.2(4)
N1 Os C11 157.7(4)
C12 Os C11 38.5(4)
C8 Os C11 79.7(3)
C9 Os C11 67.1(4)
N3 Os C7 166.1(4)
N1 Os C7 95.0(3)
C12 Os C7 37.3(4)
C8 Os C7 38.0(4)
C9 Os C7 69.2(4)
C11 Os C7 68.6(4)
N3 Os C10 94.7(4)
N1 Os C10 160.1(3)
C12 Os C10 68.7(4)
C8 Os C10 69.0(3)
C9 Os C10 38.2(4)
C11 Os C10 36.7(4)
C7 Os C10 82.2(4)
N3 Os Ir 70.2(2)
N1 Os Ir 69.8(2)
C12 Os Ir 102.4(3)
C8 Os Ir 156.9(3)
C9 Os Ir 164.3(3)
C11 Os Ir 105.5(3)
C7 Os Ir 122.2(3)
C10 Os Ir 128.2(2)
C17 Ir C18 92.1(5)
C17 Ir N4 166.7(4)
C18 Ir N4 89.2(4)
C17 Ir N2 91.1(4)
C18 Ir N2 168.7(4)
N4 Ir N2 85.2(3)
C17 Ir Os 94.8(3)
C18 Ir Os 97.0(3)
N4 Ir Os 71.9(2)
N2 Ir Os 71.9(2)
C17 Ir I 100.6(3)
C18 Ir I 97.1(3)
N4 Ir I 92.4(2)
N2 Ir I 93.0(2)
Os Ir I 158.70(2)
C1 N1 N2 106.6(8)
C1 N1 Os 142.3(7)
N2 N1 Os 110.7(5)
C3 N2 N1 109.7(8)
C3 N2 Ir 142.7(7)
N1 N2 Ir 107.5(6)
N1 C1 C2 109.0(8)
C1 C2 C3 106.9(8)
N2 C3 C2 107.8(9)
C4 N3 N4 108.3(8)
C4 N3 Os 141.8(7)
N4 N3 Os 109.8(6)
C6 N4 N3 108.4(8)
C6 N4 Ir 143.4(7)
N3 N4 Ir 108.1(6)
N3 C4 C5 108.7(10)
C4 C5 C6 106.0(9)
N4 C6 C5 108.5(9)
C12 C7 C8 117.3(10)
C12 C7 C13 122.3(11)
C8 C7 C13 120.5(10)
C12 C7 Os 70.1(6)
C8 C7 Os 70.0(6)
C13 C7 Os 129.1(7)
C9 C8 C7 121.6(9)
C9 C8 Os 71.1(5)
C7 C8 Os 72.0(5)
C8 C9 C10 120.4(10)
C8 C9 Os 70.8(6)
C10 C9 Os 72.0(6)
C11 C10 C9 117.2(10)
C11 C10 C14 125.2(9)
C9 C10 C14 117.6(9)
C11 C10 Os 70.4(6)
C9 C10 Os 69.8(6)
C14 C10 Os 130.2(7)
C10 C11 C12 122.5(9)
C10 C11 Os 72.9(6)
C12 C11 Os 70.4(6)
C7 C12 C11 121.0(10)
C7 C12 Os 72.6(6)
C11 C12 Os 71.1(6)
C10 C14 C15 108.0(9)
C10 C14 C16 113.2(9)
C15 C14 C16 111.5(9)
O1 C17 Ir 176.7(10)
O2 C18 Ir 178.5(11)

loop_
_geom_bond_atom_site_label_1
_geom_bond_atom_site_label_2
_geom_bond_distance
Os N3 2.056(9)
Os N1 2.085(8)
Os C12 2.172(11)
Os C8 2.178(9)
Os C9 2.182(10)
Os C11 2.180(10)
Os C7 2.204(10)
Os C10 2.212(11)
Os Ir 2.7196(6)
Ir C17 1.842(12)
Ir C18 1.859(11)
Ir N4 2.034(8)
Ir N2 2.070(8)
Ir I 2.8128(9)
N1 C1 1.354(11)
N1 N2 1.357(10)
N2 C3 1.329(12)
C1 C2 1.357(13)
C2 C3 1.372(12)
N3 C4 1.352(13)
N3 N4 1.391(11)
N4 C6 1.344(12)
C4 C5 1.394(14)
C5 C6 1.412(14)
C7 C12 1.400(13)
C7 C8 1.426(15)
C7 C13 1.492(13)
C8 C9 1.426(13)
C9 C10 1.439(13)
C10 C11 1.384(14)
C10 C14 1.523(13)
C11 C12 1.436(14)
C14 C15 1.534(14)
C14 C16 1.545(13)
C17 O1 1.149(13)
C18 O2 1.130(12)
